data_1563889
loop_
_publ_author_name
'Kawade, Vitthal A.'
'Bhat, Satish S.'
'Tayade, Sakharam B.'
'Kumbhar, Avinash S.'

_publ_section_title
;
 A one-dimensional self-assembled porous coordination polymer
 poly[bis(picolinato-N,O)(&#x00B5;-1,2-bis(4-pyridyl)ethane-N,N&#x2032;)cobalt(II)]
 dimethanol
;
_journal_name_full 'Inorganica Chimica Acta'
_journal_page_first 539
_journal_page_last 543
_journal_paper_doi 10.1016/j.ica.2018.09.006
_journal_volume 483
_journal_year 2018
_chemical_formula_moiety 'C24 H20 Co N4 O4, 2(C H4 O)'
_chemical_formula_sum 'C26 H28 Co N4 O6'
_chemical_formula_weight 551.45
_space_group_crystal_system triclinic
_space_group_IT_number 2
_space_group_name_Hall '-P 1'
_space_group_name_H-M_alt 'P -1'
_atom_sites_solution_hydrogens geom
_cell_angle_alpha 84.0940(10)
_cell_angle_beta 79.8290(10)
_cell_angle_gamma 73.5180(10)
_cell_formula_units_Z 1
_cell_length_a 8.4181(2)
_cell_length_b 8.4352(2)
_cell_length_c 9.3843(3)
_cell_measurement_reflns_used 7105
_cell_measurement_temperature 150(2)
_cell_measurement_theta_max 72.32
_cell_measurement_theta_min 4.80
_cell_volume 627.96(3)
_computing_cell_refinement 'Bruker SAINT'
_computing_data_collection 'Bruker APEX2'
_computing_data_reduction 'Bruker SAINT'
_computing_molecular_graphics 'Bruker SHELXTL'
_computing_publication_material 'Bruker SHELXTL'
_computing_structure_refinement 'SHELXL-2014 (Sheldrick 2014)'
_computing_structure_solution 'SHELXS-97 (Sheldrick 2008)'
_diffrn_ambient_temperature 150(2)
_diffrn_measured_fraction_theta_full 0.980
_diffrn_measured_fraction_theta_max 0.973
_diffrn_measurement_device_type 'Bruker APEX-II CCD'
_diffrn_measurement_method '\f and \w scans'
_diffrn_radiation_type CuK\a
_diffrn_radiation_wavelength 1.54178
_diffrn_reflns_av_R_equivalents 0.0470
_diffrn_reflns_av_unetI/netI 0.0413
_diffrn_reflns_Laue_measured_fraction_full 0.980
_diffrn_reflns_Laue_measured_fraction_max 0.973
_diffrn_reflns_limit_h_max 10
_diffrn_reflns_limit_h_min -10
_diffrn_reflns_limit_k_max 10
_diffrn_reflns_limit_k_min -10
_diffrn_reflns_limit_l_max 11
_diffrn_reflns_limit_l_min -11
_diffrn_reflns_number 8614
_diffrn_reflns_point_group_measured_fraction_full 0.980
_diffrn_reflns_point_group_measured_fraction_max 0.973
_diffrn_reflns_theta_full 67.679
_diffrn_reflns_theta_max 72.311
_diffrn_reflns_theta_min 4.795
_exptl_absorpt_coefficient_mu 5.776
_exptl_absorpt_correction_T_max 0.767
_exptl_absorpt_correction_T_min 0.579
_exptl_absorpt_correction_type multi-scan
_exptl_absorpt_process_details 'BRUKER SADABS'
_exptl_crystal_colour yellow
_exptl_crystal_density_diffrn 1.458
_exptl_crystal_description NEEDLE
_exptl_crystal_F_000 287
_exptl_crystal_size_max 0.303
_exptl_crystal_size_mid 0.086
_exptl_crystal_size_min 0.046
_refine_diff_density_max 0.239
_refine_diff_density_min -0.392
_refine_diff_density_rms 0.064
_refine_ls_extinction_coef .
_refine_ls_extinction_method none
_refine_ls_goodness_of_fit_ref 1.022
_refine_ls_hydrogen_treatment RIDING
_refine_ls_matrix_type full
_refine_ls_number_parameters 171
_refine_ls_number_reflns 2426
_refine_ls_number_restraints 0
_refine_ls_restrained_S_all 1.022
_refine_ls_R_factor_all 0.0382
_refine_ls_R_factor_gt 0.0375
_refine_ls_shift/su_max 0.000
_refine_ls_shift/su_mean 0.000
_refine_ls_structure_factor_coef Fsqd
_refine_ls_weighting_details 'w=1/[\s^2^(Fo^2^)+(0.0499P)^2^+0.4925P] where P=(Fo^2^+2Fc^2^)/3'
_refine_ls_weighting_scheme calc
_refine_ls_wR_factor_gt 0.0966
_refine_ls_wR_factor_ref 0.0976
_reflns_Friedel_coverage 0.000
_reflns_Friedel_fraction_full .
_reflns_Friedel_fraction_max .
_reflns_number_gt 2406
_reflns_number_total 2426
_reflns_threshold_expression 'I > 2\s(I)'
_cod_data_source_file ICA-2018-483-539.CIF
_cod_data_source_block cu_CPBEN_0m
_cod_depositor_comments
;
The following automatic conversions were performed:

data item '_exptl_absorpt_correction_type' value 'MULTI-SCAN' was
changed to 'multi-scan' in accordance with the built-in table derived
from the CIF Core dictionary named 'cif_core.dic' version 2.4.5 last
updated on 2014-11-21.

Automatic conversion script
Id: cif_fix_values 8369 2020-08-20 11:38:08Z andrius 
;
_cod_database_code 1563889
_shelx_space_group_comment
;
The symmetry employed for this shelxl refinement is uniquely defined
by the following loop, which should always be used as a source of
symmetry information in preference to the above space-group names.
They are only intended as comments.
;
_shelxl_version_number 2014-3

loop_
_space_group_symop_operation_xyz
'x, y, z'
'-x, -y, -z'

loop_
_atom_site_label
_atom_site_type_symbol
_atom_site_fract_x
_atom_site_fract_y
_atom_site_fract_z
_atom_site_U_iso_or_equiv
_atom_site_adp_type
_atom_site_occupancy
_atom_site_site_symmetry_order
_atom_site_calc_flag
_atom_site_refinement_flags_posn
_atom_site_refinement_flags_adp
_atom_site_refinement_flags_occupancy
_atom_site_disorder_assembly
_atom_site_disorder_group
Co1 Co 0.5000 0.0000 0.0000 0.01182(14) Uani 1 2 d S . P . .
O1 O 0.65447(17) 0.08351(17) -0.16452(15) 0.0165(3) Uani 1 1 d . . . . .
O2 O 0.6740(2) 0.3044(2) -0.31130(17) 0.0274(4) Uani 1 1 d . . . . .
N1 N 0.3835(2) 0.2577(2) 0.00187(18) 0.0142(3) Uani 1 1 d . . . . .
N2 N 0.6583(2) 0.0101(2) 0.15824(18) 0.0143(3) Uani 1 1 d . . . . .
C1 C 0.2503(3) 0.3422(3) 0.0904(2) 0.0183(4) Uani 1 1 d . . . . .
H1 H 0.2031 0.2850 0.1720 0.022 Uiso 1 1 calc R U . . .
C2 C 0.1789(3) 0.5109(3) 0.0667(3) 0.0238(5) Uani 1 1 d . . . . .
H2 H 0.0853 0.5685 0.1316 0.029 Uiso 1 1 calc R U . . .
C3 C 0.2465(3) 0.5926(3) -0.0526(3) 0.0260(5) Uani 1 1 d . . . . .
H3 H 0.1984 0.7074 -0.0722 0.031 Uiso 1 1 calc R U . . .
C4 C 0.3851(3) 0.5065(3) -0.1441(3) 0.0225(5) Uani 1 1 d . . . . .
H4 H 0.4342 0.5613 -0.2263 0.027 Uiso 1 1 calc R U . . .
C5 C 0.4506(3) 0.3387(2) -0.1131(2) 0.0158(4) Uani 1 1 d . . . . .
C6 C 0.6056(3) 0.2358(3) -0.2055(2) 0.0169(4) Uani 1 1 d . . . . .
C7 C 0.8259(3) -0.0513(3) 0.1294(2) 0.0163(4) Uani 1 1 d . . . . .
H7 H 0.8722 -0.1088 0.0433 0.020 Uiso 1 1 calc R U . . .
C8 C 0.9340(3) -0.0351(3) 0.2181(2) 0.0193(4) Uani 1 1 d . . . . .
H8 H 1.0514 -0.0816 0.1930 0.023 Uiso 1 1 calc R U . . .
C9 C 0.8705(3) 0.0495(3) 0.3445(2) 0.0180(4) Uani 1 1 d . . . . .
C10 C 0.6962(3) 0.1091(3) 0.3768(2) 0.0203(4) Uani 1 1 d . . . . .
H10 H 0.6465 0.1651 0.4633 0.024 Uiso 1 1 calc R U . . .
C11 C 0.5962(3) 0.0865(3) 0.2829(2) 0.0173(4) Uani 1 1 d . . . . .
H11 H 0.4780 0.1269 0.3077 0.021 Uiso 1 1 calc R U . . .
C12 C 0.9849(3) 0.0721(3) 0.4424(2) 0.0223(5) Uani 1 1 d . . . . .
H12A H 0.9341 0.1777 0.4908 0.027 Uiso 1 1 calc R U . . .
H12B H 1.0933 0.0780 0.3839 0.027 Uiso 1 1 calc R U . . .
O1A O 0.2542(3) 0.3966(3) 0.4069(2) 0.0515(6) Uani 1 1 d . . . . .
H1A H 0.2787 0.4836 0.3709 0.077 Uiso 1 1 calc R U . . .
C1A C 0.2295(6) 0.3970(5) 0.5571(3) 0.0604(10) Uani 1 1 d . . . . .
H1A1 H 0.3240 0.4231 0.5881 0.091 Uiso 1 1 calc R U . . .
H1A2 H 0.2216 0.2877 0.5989 0.091 Uiso 1 1 calc R U . . .
H1A3 H 0.1254 0.4807 0.5902 0.091 Uiso 1 1 calc R U . . .

loop_
_atom_site_aniso_label
_atom_site_aniso_U_11
_atom_site_aniso_U_22
_atom_site_aniso_U_33
_atom_site_aniso_U_23
_atom_site_aniso_U_13
_atom_site_aniso_U_12
Co1 0.0095(2) 0.0115(2) 0.0138(2) -0.00032(15) -0.00251(16) -0.00145(16)
O1 0.0121(6) 0.0161(7) 0.0193(7) -0.0011(5) -0.0004(6) -0.0016(5)
O2 0.0333(9) 0.0239(8) 0.0216(8) 0.0025(6) 0.0052(7) -0.0092(7)
N1 0.0138(8) 0.0134(8) 0.0155(8) -0.0027(6) -0.0038(7) -0.0021(6)
N2 0.0130(8) 0.0147(8) 0.0145(8) 0.0001(6) -0.0037(7) -0.0021(6)
C1 0.0148(9) 0.0190(10) 0.0202(10) -0.0042(8) -0.0013(8) -0.0030(8)
C2 0.0169(10) 0.0196(11) 0.0318(12) -0.0075(9) -0.0032(9) 0.0017(8)
C3 0.0260(12) 0.0119(10) 0.0373(13) -0.0016(9) -0.0085(10) 0.0015(9)
C4 0.0252(11) 0.0168(11) 0.0247(11) 0.0017(8) -0.0045(9) -0.0051(9)
C5 0.0149(9) 0.0158(10) 0.0181(10) -0.0008(8) -0.0056(8) -0.0044(8)
C6 0.0172(10) 0.0191(10) 0.0152(9) -0.0021(8) -0.0036(8) -0.0052(8)
C7 0.0154(9) 0.0172(10) 0.0161(9) -0.0022(7) -0.0032(8) -0.0034(8)
C8 0.0127(9) 0.0225(11) 0.0219(10) -0.0006(8) -0.0045(8) -0.0027(8)
C9 0.0199(10) 0.0170(10) 0.0179(10) 0.0029(8) -0.0078(8) -0.0049(8)
C10 0.0207(10) 0.0213(11) 0.0172(10) -0.0029(8) -0.0029(9) -0.0024(8)
C11 0.0148(9) 0.0184(10) 0.0175(9) -0.0029(8) -0.0021(8) -0.0022(8)
C12 0.0214(11) 0.0249(12) 0.0236(11) 0.0011(9) -0.0096(9) -0.0082(9)
O1A 0.0813(17) 0.0415(12) 0.0341(11) -0.0018(9) 0.0010(11) -0.0266(12)
C1A 0.099(3) 0.049(2) 0.0338(16) 0.0038(14) -0.0087(18) -0.0231(19)

loop_
_atom_type_symbol
_atom_type_description
_atom_type_scat_dispersion_real
_atom_type_scat_dispersion_imag
_atom_type_scat_source
C C 0.0181 0.0091 'International Tables Vol C Tables 4.2.6.8 and 6.1.1.4'
H H 0.0000 0.0000 'International Tables Vol C Tables 4.2.6.8 and 6.1.1.4'
Co Co -2.3653 3.6143 'International Tables Vol C Tables 4.2.6.8 and 6.1.1.4'
N N 0.0311 0.0180 'International Tables Vol C Tables 4.2.6.8 and 6.1.1.4'
O O 0.0492 0.0322 'International Tables Vol C Tables 4.2.6.8 and 6.1.1.4'

loop_
_geom_angle_atom_site_label_1
_geom_angle_atom_site_label_2
_geom_angle_atom_site_label_3
_geom_angle
_geom_angle_site_symmetry_1
_geom_angle_site_symmetry_3
O1 Co1 O1 180.0 . 2_655
O1 Co1 N1 79.83(6) . .
O1 Co1 N1 100.17(6) 2_655 .
O1 Co1 N1 100.17(6) . 2_655
O1 Co1 N1 79.83(6) 2_655 2_655
N1 Co1 N1 180.0 . 2_655
O1 Co1 N2 91.67(6) . .
O1 Co1 N2 88.33(6) 2_655 .
N1 Co1 N2 92.71(6) . .
N1 Co1 N2 87.29(6) 2_655 .
O1 Co1 N2 88.33(6) . 2_655
O1 Co1 N2 91.67(6) 2_655 2_655
N1 Co1 N2 87.29(6) . 2_655
N1 Co1 N2 92.71(6) 2_655 2_655
N2 Co1 N2 180.0 . 2_655
C6 O1 Co1 116.23(12) . .
C1 N1 C5 118.92(17) . .
C1 N1 Co1 129.77(14) . .
C5 N1 Co1 111.02(13) . .
C11 N2 C7 116.85(18) . .
C11 N2 Co1 122.39(13) . .
C7 N2 Co1 120.60(14) . .
N1 C1 C2 122.1(2) . .
N1 C1 H1 118.9 . .
C2 C1 H1 118.9 . .
C3 C2 C1 118.7(2) . .
C3 C2 H2 120.7 . .
C1 C2 H2 120.7 . .
C2 C3 C4 119.6(2) . .
C2 C3 H3 120.2 . .
C4 C3 H3 120.2 . .
C5 C4 C3 118.6(2) . .
C5 C4 H4 120.7 . .
C3 C4 H4 120.7 . .
N1 C5 C4 122.06(19) . .
N1 C5 C6 115.93(17) . .
C4 C5 C6 121.99(19) . .
O2 C6 O1 125.41(19) . .
O2 C6 C5 118.72(19) . .
O1 C6 C5 115.87(17) . .
N2 C7 C8 123.54(19) . .
N2 C7 H7 118.2 . .
C8 C7 H7 118.2 . .
C7 C8 C9 119.70(19) . .
C7 C8 H8 120.1 . .
C9 C8 H8 120.1 . .
C8 C9 C10 116.9(2) . .
C8 C9 C12 121.16(19) . .
C10 C9 C12 122.0(2) . .
C11 C10 C9 119.9(2) . .
C11 C10 H10 120.1 . .
C9 C10 H10 120.1 . .
N2 C11 C10 123.09(19) . .
N2 C11 H11 118.5 . .
C10 C11 H11 118.5 . .
C9 C12 C12 110.8(2) . 2_756
C9 C12 H12A 109.5 . .
C12 C12 H12A 109.5 2_756 .
C9 C12 H12B 109.5 . .
C12 C12 H12B 109.5 2_756 .
H12A C12 H12B 108.1 . .
C1A O1A H1A 109.5 . .
O1A C1A H1A1 109.5 . .
O1A C1A H1A2 109.5 . .
H1A1 C1A H1A2 109.5 . .
O1A C1A H1A3 109.5 . .
H1A1 C1A H1A3 109.5 . .
H1A2 C1A H1A3 109.5 . .

loop_
_geom_bond_atom_site_label_1
_geom_bond_atom_site_label_2
_geom_bond_distance
_geom_bond_site_symmetry_2
Co1 O1 2.0390(14) .
Co1 O1 2.0391(14) 2_655
Co1 N1 2.1163(16) .
Co1 N1 2.1163(16) 2_655
Co1 N2 2.1859(17) .
Co1 N2 2.1859(17) 2_655
O1 C6 1.274(3) .
O2 C6 1.233(3) .
N1 C1 1.340(3) .
N1 C5 1.343(3) .
N2 C11 1.344(3) .
N2 C7 1.345(3) .
C1 C2 1.390(3) .
C1 H1 0.9500 .
C2 C3 1.375(3) .
C2 H2 0.9500 .
C3 C4 1.386(3) .
C3 H3 0.9500 .
C4 C5 1.386(3) .
C4 H4 0.9500 .
C5 C6 1.523(3) .
C7 C8 1.379(3) .
C7 H7 0.9500 .
C8 C9 1.391(3) .
C8 H8 0.9500 .
C9 C10 1.397(3) .
C9 C12 1.504(3) .
C10 C11 1.382(3) .
C10 H10 0.9500 .
C11 H11 0.9500 .
C12 C12 1.538(4) 2_756
C12 H12A 0.9900 .
C12 H12B 0.9900 .
O1A C1A 1.388(4) .
O1A H1A 0.8400 .
C1A H1A1 0.9800 .
C1A H1A2 0.9800 .
C1A H1A3 0.9800 .

loop_
_geom_torsion_atom_site_label_1
_geom_torsion_atom_site_label_2
_geom_torsion_atom_site_label_3
_geom_torsion_atom_site_label_4
_geom_torsion
_geom_torsion_site_symmetry_1
_geom_torsion_site_symmetry_2
_geom_torsion_site_symmetry_3
_geom_torsion_site_symmetry_4
C5 N1 C1 C2 0.3(3) . . . .
Co1 N1 C1 C2 -172.96(16) . . . .
N1 C1 C2 C3 0.8(4) . . . .
C1 C2 C3 C4 -1.3(4) . . . .
C2 C3 C4 C5 0.8(4) . . . .
C1 N1 C5 C4 -0.8(3) . . . .
Co1 N1 C5 C4 173.60(17) . . . .
C1 N1 C5 C6 177.79(18) . . . .
Co1 N1 C5 C6 -7.8(2) . . . .
C3 C4 C5 N1 0.3(3) . . . .
C3 C4 C5 C6 -178.2(2) . . . .
Co1 O1 C6 O2 -172.99(18) . . . .
Co1 O1 C6 C5 7.6(2) . . . .
N1 C5 C6 O2 -178.90(19) . . . .
C4 C5 C6 O2 -0.3(3) . . . .
N1 C5 C6 O1 0.5(3) . . . .
C4 C5 C6 O1 179.12(19) . . . .
C11 N2 C7 C8 -1.9(3) . . . .
Co1 N2 C7 C8 173.69(15) . . . .
N2 C7 C8 C9 -0.5(3) . . . .
C7 C8 C9 C10 2.3(3) . . . .
C7 C8 C9 C12 -178.91(19) . . . .
C8 C9 C10 C11 -1.7(3) . . . .
C12 C9 C10 C11 179.49(19) . . . .
C7 N2 C11 C10 2.5(3) . . . .
Co1 N2 C11 C10 -173.00(15) . . . .
C9 C10 C11 N2 -0.7(3) . . . .
C8 C9 C12 C12 -90.1(3) . . . 2_756
C10 C9 C12 C12 88.6(3) . . . 2_756
